data_2007797
loop_
_publ_author_name
'Chandrakantha, T. N.'
Puttaraja
'Kokila, M. K.'
'Shivaprakash, N. C.'

_publ_section_title
;
 Ethyl 5-Ethoxy-3-methyl-1<i>H</i>-indole-2-carboxylate
;
_journal_issue 11
_journal_name_full 'Acta Crystallographica Section C'
_journal_page_first 1685
_journal_page_last 1687
_journal_paper_doi 10.1107/S010827019800568X
_journal_volume 54
_journal_year 1998
_chemical_formula_moiety 'C14 H17 N O3'
_chemical_formula_structural 'C14 H17 N O3'
_chemical_formula_sum 'C14 H17 N O3'
_chemical_formula_weight 247.29
_chemical_melting_point 437.15
_chemical_name_common Indole
_chemical_name_systematic 'Ethyl 5-Ethoxy-3-Methyl-2-Indolecarboxylate'
_space_group_IT_number 2
_symmetry_cell_setting triclinic
_symmetry_space_group_name_Hall '-P 1'
_symmetry_space_group_name_H-M 'P -1'
_cell_angle_alpha 70.380(10)
_cell_angle_beta 69.390(10)
_cell_angle_gamma 73.970(10)
_cell_formula_units_Z 2
_cell_length_a 7.855(2)
_cell_length_b 8.6690(10)
_cell_length_c 11.115(2)
_cell_measurement_reflns_used 25
_cell_measurement_temperature 293(2)
_cell_measurement_theta_max 50
_cell_measurement_theta_min 10
_cell_volume 656.5(2)
_computing_data_collection 'CAD-4 Software (Enraf-Nonius, 1989)'
_computing_data_reduction 'DATRD2 in NRCVAX (Gabe et al., 1989)'
_computing_molecular_graphics 'ORTEP (Johnson, 1965)'
_computing_publication_material SHELXL93
_computing_structure_refinement 'SHELXL93 (Sheldrick, 1993)'
_computing_structure_solution 'SHELXS86 (Sheldrick, 1985)'
_diffrn_ambient_temperature 300
_diffrn_measurement_device 'Enraf-Nonius CAD-4'
_diffrn_measurement_method \w--2\q
_diffrn_radiation_monochromator graphite
_diffrn_radiation_source 'fine-focus sealed tube'
_diffrn_radiation_type CuK\a
_diffrn_radiation_wavelength 1.5418
_diffrn_reflns_av_sigmaI/netI 0.0145
_diffrn_reflns_limit_h_max 7
_diffrn_reflns_limit_h_min -8
_diffrn_reflns_limit_k_max 10
_diffrn_reflns_limit_k_min 0
_diffrn_reflns_limit_l_max 13
_diffrn_reflns_limit_l_min -12
_diffrn_reflns_number 2341
_diffrn_reflns_theta_max 69.76
_diffrn_reflns_theta_min 4.40
_diffrn_standards_decay_% none
_diffrn_standards_interval_count 70
_diffrn_standards_number 3
_exptl_absorpt_coefficient_mu 0.717
_exptl_absorpt_correction_type none
_exptl_crystal_colour yellow
_exptl_crystal_density_diffrn 1.251
_exptl_crystal_density_meas 1.270
_exptl_crystal_density_method flotation
_exptl_crystal_description plate
_exptl_crystal_F_000 264
_exptl_crystal_size_max 0.40
_exptl_crystal_size_mid 0.30
_exptl_crystal_size_min 0.15
_refine_diff_density_max 0.201
_refine_diff_density_min -0.161
_refine_ls_extinction_method none
_refine_ls_goodness_of_fit_all 1.084
_refine_ls_goodness_of_fit_obs 1.144
_refine_ls_hydrogen_treatment 'H atoms: see below'
_refine_ls_matrix_type full
_refine_ls_number_parameters 215
_refine_ls_number_reflns 2291
_refine_ls_number_restraints 0
_refine_ls_restrained_S_all 1.300
_refine_ls_restrained_S_obs 1.144
_refine_ls_R_factor_all 0.055
_refine_ls_R_factor_obs 0.045
_refine_ls_shift/esd_max 0.001
_refine_ls_shift/esd_mean 0.000
_refine_ls_structure_factor_coef Fsqd
_refine_ls_weighting_details 'w = 1/[\s^2^(Fo^2^)+(0.0964P)^2^+0.0227P] where P = (Fo^2^+2Fc^2^)/3'
_refine_ls_weighting_scheme calc
_refine_ls_wR_factor_all 0.160
_refine_ls_wR_factor_obs 0.131
_reflns_number_observed 1995
_reflns_number_total 2341
_reflns_observed_criterion F^2^>2\s(F^2^)
_cod_data_source_file de1073.cif
_cod_data_source_block de1073
_cod_depositor_comments
;
The following automatic conversions were performed:
'_symmetry_cell_setting' value 'Triclinic' changed to 'triclinic'
according to '/home/saulius/struct/CIF-dictionaries/cif_core.dic'
dictionary named 'cif_core.dic' version 2.4.1 from 2010-06-29.

Automatic conversion script
Id: cif_fix_enum 1527 2010-12-29 10:47:43Z saulius 

The following automatic conversions were performed:

'_chemical_melting_point' value '(164+273)' was changed to '437.15' -
it was converted from degrees Celsius(C) to Kelvins(K).

Automatic conversion script
Id: cif_fix_values 1646 2011-03-28 12:23:43Z adriana 

The following automatic conversions were performed:

'_chemical_melting_point' value '(164+273)' was changed to '437.15' -
it was converted from degrees Celsius(C) to
Kelvins(K).

'_symmetry_cell_setting' value 'Triclinic' changed to
'triclinic' according to
/home/saulius/struct/CIF-dictionaries/cif_core.dic dictionary named
'cif_core.dic' version 2.4.1 from 2010-06-29.

Automatic conversion script
Id: cif_fix_values 1715 2011-07-08 13:25:40Z adriana 

The following automatic conversions were performed:

'_refine_ls_weighting_scheme' value 'calc w =
1/[\s^2^(Fo^2^)+(0.0964P)^2^+0.0227P] where P = (Fo^2^+2Fc^2^)/3' was
changed to 'calc'. New tag '_refine_ls_weighting_details' was
created. The value of the new tag was set to 'w =
1/[\s^2^(Fo^2^)+(0.0964P)^2^+0.0227P] where P = (Fo^2^+2Fc^2^)/3'.

Automatic conversion script
Id: cif_fix_values 3143 2015-03-26 13:38:13Z robertas 
;
_cod_database_code 2007797

loop_
_symmetry_equiv_pos_as_xyz
'x, y, z'
'-x, -y, -z'

loop_
_atom_site_aniso_label
_atom_site_aniso_U_11
_atom_site_aniso_U_22
_atom_site_aniso_U_33
_atom_site_aniso_U_12
_atom_site_aniso_U_13
_atom_site_aniso_U_23
N1 0.0633(8) 0.0443(6) 0.0581(6) -0.0182(5) -0.0302(6) -0.0058(5)
C2 0.0594(8) 0.0414(6) 0.0493(6) -0.0157(5) -0.0226(6) -0.0077(5)
C3 0.0588(8) 0.0416(6) 0.0479(6) -0.0148(5) -0.0232(6) -0.0079(5)
C4 0.0624(9) 0.0469(7) 0.0531(7) -0.0143(6) -0.0270(6) -0.0091(5)
C5 0.0632(9) 0.0499(7) 0.0501(7) -0.0077(6) -0.0255(6) -0.0071(6)
C6 0.0707(10) 0.0439(7) 0.0587(8) -0.0158(6) -0.0257(7) -0.0003(6)
C7 0.0666(10) 0.0451(7) 0.0594(8) -0.0189(6) -0.0249(7) -0.0031(6)
C8 0.0570(8) 0.0416(7) 0.0514(7) -0.0137(5) -0.0210(6) -0.0081(5)
C9 0.0560(8) 0.0417(6) 0.0484(7) -0.0115(5) -0.0218(6) -0.0102(5)
C10 0.0585(8) 0.0448(7) 0.0529(7) -0.0145(6) -0.0251(6) -0.0104(5)
O11 0.0805(8) 0.0579(6) 0.0747(7) -0.0263(5) -0.0464(6) -0.0036(5)
O12 0.0739(7) 0.0459(5) 0.0582(6) -0.0185(4) -0.0377(5) -0.0011(4)
C13 0.0744(11) 0.0510(8) 0.0596(8) -0.0110(7) -0.0374(8) -0.0041(6)
C14 0.0903(14) 0.0564(9) 0.0708(10) -0.0202(8) -0.0375(10) -0.0006(8)
O16 0.0781(8) 0.0598(6) 0.0655(6) -0.0143(5) -0.0414(6) 0.0013(5)
C17 0.0658(10) 0.0665(9) 0.0633(9) -0.0050(7) -0.0333(8) -0.0172(7)
C18 0.0817(14) 0.0869(14) 0.0760(12) -0.0017(11) -0.0439(11) -0.0170(10)
C15 0.0784(11) 0.0470(7) 0.0640(9) -0.0268(7) -0.0366(8) -0.0026(6)

loop_
_atom_site_label
_atom_site_fract_x
_atom_site_fract_y
_atom_site_fract_z
_atom_site_U_iso_or_equiv
_atom_site_thermal_displace_type
_atom_site_calc_flag
_atom_site_refinement_flags
_atom_site_occupancy
_atom_site_disorder_group
_atom_site_type_symbol
N1 0.1795(2) 0.99346(14) 0.60289(12) 0.0519(3) Uani d . 1 . N
C2 0.2269(2) 1.1494(2) 0.54073(13) 0.0477(3) Uani d . 1 . C
C3 0.3549(2) 1.1686(2) 0.59129(13) 0.0470(3) Uani d . 1 . C
C4 0.5051(2) 0.9624(2) 0.77184(14) 0.0513(4) Uani d . 1 . C
C5 0.5054(2) 0.8041(2) 0.85739(14) 0.0540(4) Uani d . 1 . C
C6 0.3923(2) 0.7000(2) 0.86074(15) 0.0581(4) Uani d . 1 . C
C7 0.2791(2) 0.7503(2) 0.78008(15) 0.0561(4) Uani d . 1 . C
C8 0.2765(2) 0.9117(2) 0.69346(14) 0.0486(3) Uani d . 1 . C
C9 0.3875(2) 1.0164(2) 0.68932(13) 0.0466(3) Uani d . 1 . C
C10 0.1405(2) 1.2604(2) 0.43805(13) 0.0490(3) Uani d . 1 . C
O11 0.0310(2) 1.22331(13) 0.40269(12) 0.0650(3) Uani d . 1 . O
O12 0.1928(2) 1.40789(12) 0.38794(10) 0.0558(3) Uani d . 1 . O
C13 0.1176(3) 1.5260(2) 0.2832(2) 0.0594(4) Uani d . 1 . C
C14 0.2025(3) 1.6772(2) 0.2396(2) 0.0713(5) Uani d . 1 . C
O16 0.6119(2) 0.73432(14) 0.94393(11) 0.0663(3) Uani d . 1 . O
C17 0.7356(3) 0.8286(2) 0.9416(2) 0.0625(4) Uani d . 1 . C
C18 0.8305(4) 0.7281(3) 1.0471(2) 0.0796(6) Uani d . 1 . C
C15 0.4470(3) 1.3138(2) 0.5542(2) 0.0585(4) Uani d . 1 . C
H1 0.0828 0.9437 0.5819 0.062 Uiso d . 1 . H
H4 0.5958 1.0406 0.7685 0.062 Uiso d . 1 . H
H6 0.3950 0.5767 0.9298 0.066 Uiso d . 1 . H
H7 0.1926 0.6694 0.7828 0.065 Uiso d . 1 . H
H13A 0.153(3) 1.470(3) 0.214(2) 0.077(5) Uiso d . 1 . H
H13B -0.018(3) 1.548(3) 0.324(2) 0.079(6) Uiso d . 1 . H
H14A 0.168(4) 1.727(3) 0.318(3) 0.113(8) Uiso d . 1 . H
H14B 0.348(4) 1.649(4) 0.202(3) 0.123(9) Uiso d . 1 . H
H14C 0.148(4) 1.754(4) 0.165(3) 0.119(8) Uiso d . 1 . H
H15A 0.481(4) 1.374(4) 0.461(3) 0.131(10) Uiso d . 1 . H
H15B 0.379(5) 1.397(4) 0.597(4) 0.160(13) Uiso d . 1 . H
H15C 0.565(4) 1.280(4) 0.573(3) 0.119(9) Uiso d . 1 . H
H17A 0.828(3) 0.855(2) 0.846(2) 0.073(5) Uiso d . 1 . H
H17B 0.668(3) 0.935(3) 0.9568(19) 0.078(6) Uiso d . 1 . H
H18A 0.755(4) 0.706(3) 1.128(3) 0.103(8) Uiso d . 1 . H
H18B 0.905(3) 0.620(3) 1.027(2) 0.093(6) Uiso d . 1 . H
H18C 0.921(3) 0.798(3) 1.037(2) 0.091(7) Uiso d . 1 . H

loop_
_atom_type_symbol
_atom_type_description
_atom_type_scat_dispersion_real
_atom_type_scat_dispersion_imag
_atom_type_scat_source
C C 0.0181 0.0091 'International Tables Vol C Tables 4.2.6.8 and 6.1.1.4'
H H 0.0000 0.0000 'International Tables Vol C Tables 4.2.6.8 and 6.1.1.4'
N N 0.0311 0.0180 'International Tables Vol C Tables 4.2.6.8 and 6.1.1.4'
O O 0.0492 0.0322 'International Tables Vol C Tables 4.2.6.8 and 6.1.1.4'

loop_
_geom_angle_atom_site_label_1
_geom_angle_atom_site_label_2
_geom_angle_atom_site_label_3
_geom_angle
_geom_angle_publ_flag
C8 N1 C2 108.23(12) yes
C3 C2 N1 109.89(12) yes
C3 C2 C10 131.87(12) yes
N1 C2 C10 118.24(12) yes
C2 C3 C9 105.98(12) yes
C2 C3 C15 129.15(13) yes
C9 C3 C15 124.86(13) yes
C5 C4 C9 117.66(14) yes
O16 C5 C4 124.42(14) yes
O16 C5 C6 114.64(12) yes
C4 C5 C6 120.94(14) yes
C7 C6 C5 121.92(13) yes
C6 C7 C8 117.64(14) yes
N1 C8 C9 108.59(12) yes
N1 C8 C7 130.35(14) yes
C9 C8 C7 121.05(14) yes
C8 C9 C4 120.78(13) yes
C8 C9 C3 107.31(12) yes
C4 C9 C3 131.90(13) yes
O11 C10 O12 123.18(13) yes
O11 C10 C2 123.90(13) yes
O12 C10 C2 112.91(12) yes
C10 O12 C13 117.16(11) yes
O12 C13 C14 107.11(14) yes
C5 O16 C17 117.80(12) yes
O16 C17 C18 107.5(2) yes

loop_
_geom_bond_atom_site_label_1
_geom_bond_atom_site_label_2
_geom_bond_site_symmetry_2
_geom_bond_distance
_geom_bond_publ_flag
N1 C8 . 1.363(2) yes
N1 C2 . 1.383(2) yes
C2 C3 . 1.381(2) yes
C2 C10 . 1.462(2) yes
C3 C9 . 1.427(2) yes
C3 C15 . 1.491(2) yes
C4 C5 . 1.382(2) yes
C4 C9 . 1.408(2) yes
C5 O16 . 1.374(2) yes
C5 C6 . 1.415(2) yes
C6 C7 . 1.367(2) yes
C7 C8 . 1.407(2) yes
C8 C9 . 1.403(2) yes
C10 O11 . 1.214(2) yes
C10 O12 . 1.328(2) yes
O12 C13 . 1.450(2) yes
C13 C14 . 1.492(2) yes
O16 C17 . 1.421(2) yes
C17 C18 . 1.504(2) yes

loop_
_cod_related_entry_id
_cod_related_entry_database
_cod_related_entry_code
1 ChemSpider 3964337
